data_9014023
loop_
_publ_author_name
'Hawthorne, F. C.'
'Cooper, M. A.'
'Grice, J. D.'
'Roberts, A. C.'
'Hubbard, N.'

_publ_section_title
;
 Description and crystal structure of bobkingite, (Cu2+)5Cl2(OH)8(H2O)2,
 a new mineral from New Cliffe Hill Quarry, Stanton-under-Bardon, Leicestershire, UK
;
_journal_name_full 'Mineralogical Magazine'
_journal_page_first 301
_journal_page_last 311
_journal_paper_doi 10.1180/0026461026620030
_journal_volume 66
_journal_year 2002
_chemical_compound_source 'New Cliffe Hill Quarry, Stanton-under-Bardon, Leicestershire, UK'
_chemical_formula_sum 'Cl2 Cu5 H12 O10'
_chemical_name_mineral Bobkingite
_space_group_IT_number 12
_symmetry_space_group_name_Hall '-C 2y'
_symmetry_space_group_name_H-M 'C 1 2/m 1'
_cell_angle_alpha 90
_cell_angle_beta 111.468
_cell_angle_gamma 90
_cell_formula_units_Z 2
_cell_length_a 10.3113
_cell_length_b 6.7606
_cell_length_c 8.8386
_cell_volume 573.397
_database_code_amcsd 0018486
_exptl_crystal_density_diffrn 3.248
_cod_original_formula_sum 'Cu5 Cl2 O10 H12'
_cod_database_code 9014023

loop_
_space_group_symop_operation_xyz
x,y,z
1/2+x,1/2+y,z
x,-y,z
1/2+x,1/2-y,z
-x,y,-z
1/2-x,1/2+y,-z
-x,-y,-z
1/2-x,1/2-y,-z

loop_
_atom_site_aniso_label
_atom_site_aniso_U_11
_atom_site_aniso_U_22
_atom_site_aniso_U_33
_atom_site_aniso_U_12
_atom_site_aniso_U_13
_atom_site_aniso_U_23
Cu1 0.01040 0.01020 0.01130 0.00000 0.00610 0.00000
Cu2 0.01750 0.01270 0.00970 0.00000 0.00430 0.00000
Cu3 0.01330 0.00930 0.01210 -0.00130 0.00440 0.00060
Cl 0.01380 0.01730 0.01920 0.00000 0.00780 0.00000
O1 0.01460 0.01240 0.01430 0.00330 0.00490 -0.00120
O2 0.03390 0.01080 0.00840 0.00000 0.00730 0.00000
O3 0.03450 0.01730 0.01350 0.00000 0.00660 0.00000
Wat4 0.06370 0.04050 0.01930 0.00000 0.01430 0.00000

loop_
_atom_site_label
_atom_site_fract_x
_atom_site_fract_y
_atom_site_fract_z
_atom_site_occupancy
_atom_site_U_iso_or_equiv
_atom_site_type_symbol
_atom_site_attached_hydrogens
Cu1 0.50000 0.50000 0.00000 1.00000 0.01000 Cu 0
Cu2 0.46706 0.50000 0.32367 1.00000 0.01350 Cu 0
Cu3 0.25000 0.25000 0.00000 1.00000 0.01160 Cu 0
Cl 0.18350 0.50000 0.21290 1.00000 0.01630 Cl 0
O1 0.44690 0.31040 0.14560 1.00000 0.01390 O 0
O2 0.26610 0.50000 -0.10320 1.00000 0.01780 O 0
O3 0.50000 0.31270 0.50000 1.00000 0.02240 O 0
Wat4 0.19310 0.50000 0.56690 1.00000 0.04140 O 2
H1 0.51200 0.19900 0.17000 1.00000 0.03000 H 0
H2 0.25400 0.50000 -0.21900 1.00000 0.03000 H 0
H3 0.43700 0.19900 0.47000 0.50000 0.03000 H 0

loop_
_cod_changelog_entry_id
_cod_changelog_entry_author
_cod_changelog_entry_date
_cod_changelog_entry_text
1
;cod-tools version 3.8.0
Id: cif_guess_AMCSD_atom_types 9581 2023-05-17 12:35:41Z saulius
;
2023-05-23T09:20:14+03:00
;Derived atom types and hydrogen counts
from atom names that follow the AMCSD naming convention
(Wat == water, O-H == hydroxyl).
;

loop_
_cod_related_entry_id
_cod_related_entry_database
_cod_related_entry_code
1 AMCSD 0018486
